data_7239923
loop_
_publ_author_name
'Hong, ZhaoGuo'
'Zheng, Chu'
'Luo, Bi'
'You, Xin'
'Bian, HeDong'
'Liang, Hong'
'Chen, ZhenFeng'
'Huang, FuPing'

_publ_section_title
;
 Two groups of copperII pyridine--triazole complexes with &#x201C;open or
 close&#x201D; pepper rings and their in vitro antitumor activities
;
_journal_issue 11
_journal_name_full 'RSC Advances'
_journal_page_first 6297
_journal_page_last 6305
_journal_paper_doi 10.1039/C9RA10677D
_journal_volume 10
_journal_year 2020
_chemical_absolute_configuration ad
_chemical_formula_moiety 'C14 H10 Cu N4 O6 S, C H4 O'
_chemical_formula_sum 'C15 H14 Cu N4 O7 S'
_chemical_formula_weight 457.90
_space_group_crystal_system monoclinic
_space_group_IT_number 4
_space_group_name_Hall 'P 2yb'
_space_group_name_H-M_alt 'P 1 21 1'
_atom_sites_solution_hydrogens geom
_atom_sites_solution_primary direct
_atom_sites_solution_secondary difmap
_audit_creation_date 2017-12-09
_audit_creation_method
;
  Olex2 1.2
  (compiled 2012.05.09 svn.r2324, GUI svn.r4230)
;
_audit_update_record
;
2019-11-26 deposited with the CCDC.	2020-01-27 downloaded from the CCDC.
;
_cell_angle_alpha 90.00
_cell_angle_beta 100.629(4)
_cell_angle_gamma 90.00
_cell_formula_units_Z 2
_cell_length_a 10.616(3)
_cell_length_b 7.3808(18)
_cell_length_c 10.876(3)
_cell_measurement_reflns_used 4373
_cell_measurement_temperature 296(2)
_cell_measurement_theta_max 26.32
_cell_measurement_theta_min 2.46
_cell_volume 837.6(4)
_computing_molecular_graphics
;
O. V. Dolomanov, L. J. Bourhis, R. J. Gildea, J. A. K. Howard and H. Puschmann,
OLEX2: a complete structure solution, refinement and analysis program.
J. Appl. Cryst. (2009). 42, 339-341.
;
_computing_publication_material
;
O. V. Dolomanov, L. J. Bourhis, R. J. Gildea, J. A. K. Howard and H. Puschmann,
OLEX2: a complete structure solution, refinement and analysis program.
J. Appl. Cryst. (2009). 42, 339-341.
;
_computing_structure_refinement
;
XL, G.M. Sheldrick, Acta Cryst.
(2008). A64, 112-122
;
_computing_structure_solution 'SHELXS-97 (Sheldrick, 1990)'
_diffrn_ambient_temperature 296.0
_diffrn_measured_fraction_theta_full 0.996
_diffrn_measured_fraction_theta_max 0.996
_diffrn_measurement_device_type 'Bruker APEX-II CCD'
_diffrn_measurement_method '\f and \w scans'
_diffrn_radiation_monochromator graphite
_diffrn_radiation_type MoK\a
_diffrn_radiation_wavelength 0.71073
_diffrn_reflns_av_R_equivalents 0.0322
_diffrn_reflns_av_unetI/netI 0.0421
_diffrn_reflns_limit_h_max 13
_diffrn_reflns_limit_h_min -13
_diffrn_reflns_limit_k_max 9
_diffrn_reflns_limit_k_min -9
_diffrn_reflns_limit_l_max 13
_diffrn_reflns_limit_l_min -13
_diffrn_reflns_number 10173
_diffrn_reflns_theta_full 26.44
_diffrn_reflns_theta_max 26.44
_diffrn_reflns_theta_min 1.91
_diffrn_source 'fine-focus sealed tube'
_diffrn_source_current 30.0
_diffrn_source_power 1.5
_diffrn_source_voltage 50.0
_diffrn_standards_number 0
_exptl_absorpt_coefficient_mu 1.480
_exptl_absorpt_correction_type none
_exptl_crystal_colour green
_exptl_crystal_density_diffrn 1.816
_exptl_crystal_density_method 'not measured'
_exptl_crystal_description block
_exptl_crystal_F_000 466
_refine_diff_density_max 0.281
_refine_diff_density_min -0.277
_refine_diff_density_rms 0.052
_refine_ls_abs_structure_details 'Flack H D (1983), Acta Cryst. A39, 876-881'
_refine_ls_abs_structure_Flack 0.031(11)
_refine_ls_extinction_method none
_refine_ls_goodness_of_fit_ref 1.051
_refine_ls_hydrogen_treatment mixed
_refine_ls_matrix_type full
_refine_ls_number_parameters 255
_refine_ls_number_reflns 3434
_refine_ls_number_restraints 1
_refine_ls_restrained_S_all 1.051
_refine_ls_R_factor_all 0.0363
_refine_ls_R_factor_gt 0.0284
_refine_ls_shift/su_max 0.001
_refine_ls_shift/su_mean 0.000
_refine_ls_structure_factor_coef Fsqd
_refine_ls_weighting_details 'calc w=1/[\s^2^(Fo^2^)+(0.0274P)^2^+0.0000P] where P=(Fo^2^+2Fc^2^)/3'
_refine_ls_weighting_scheme calc
_refine_ls_wR_factor_gt 0.0600
_refine_ls_wR_factor_ref 0.0622
_reflns_number_gt 3028
_reflns_number_total 3434
_reflns_threshold_expression >2sigma(I)
_cod_data_source_file c9ra10677d2.cif
_cod_data_source_block aaaa
_cod_depositor_comments 'Adding full bibliography for 7239922--7239927.cif.'
_cod_database_code 7239923

loop_
_space_group_symop_id
_space_group_symop_operation_xyz
1 'x, y, z'
2 '-x, y+1/2, -z'

loop_
_atom_site_label
_atom_site_type_symbol
_atom_site_fract_x
_atom_site_fract_y
_atom_site_fract_z
_atom_site_U_iso_or_equiv
_atom_site_adp_type
_atom_site_occupancy
_atom_site_symmetry_multiplicity
_atom_site_calc_flag
_atom_site_refinement_flags
Cu1 Cu 0.57866(3) 0.75065(5) 0.89368(3) 0.02836(10) Uani 1 1 d .
S1 S 0.44547(6) 0.73735(12) 1.06905(5) 0.02462(14) Uani 1 1 d .
O1 O 0.8658(2) 0.4990(4) 1.3475(2) 0.0488(6) Uani 1 1 d .
O2 O 1.0797(2) 0.5668(4) 1.41482(19) 0.0435(6) Uani 1 1 d .
O3 O 0.40057(15) 0.7609(4) 0.92916(15) 0.0299(4) Uani 1 1 d .
O4 O 0.58758(16) 0.7265(4) 1.07565(16) 0.0327(5) Uani 1 1 d .
O5 O 0.3946(2) 0.5730(4) 1.1133(2) 0.0434(6) Uani 1 1 d .
O6 O 0.4121(2) 0.8939(4) 1.1365(2) 0.0394(6) Uani 1 1 d .
O7 O 0.1881(2) 0.5715(6) 0.8124(3) 0.0941(13) Uani 1 1 d .
H7 H 0.2524 0.6195 0.8527 0.141 Uiso 1 1 calc R
N1 N 0.53527(19) 0.7705(4) 0.70752(19) 0.0257(5) Uani 1 1 d .
N2 N 0.7563(2) 0.7074(3) 0.8607(2) 0.0233(5) Uani 1 1 d .
N3 N 0.8653(2) 0.6716(4) 0.7036(2) 0.0314(6) Uani 1 1 d .
N4 N 0.9427(2) 0.6448(4) 0.8168(2) 0.0320(6) Uani 1 1 d .
H4A H 1.0227 0.6175 0.8268 0.038 Uiso 1 1 calc R
C1 C 0.4193(3) 0.8058(4) 0.6390(3) 0.0371(8) Uani 1 1 d .
H1 H 0.3501 0.8240 0.6790 0.045 Uiso 1 1 calc R
C2 C 0.4007(3) 0.8157(5) 0.5099(3) 0.0458(9) Uani 1 1 d .
H2 H 0.3191 0.8368 0.4640 0.055 Uiso 1 1 calc R
C3 C 0.5002(3) 0.7951(4) 0.4507(3) 0.0440(9) Uani 1 1 d .
H3 H 0.4881 0.8029 0.3640 0.053 Uiso 1 1 calc R
C4 C 0.6216(3) 0.7618(6) 0.5203(2) 0.0368(7) Uani 1 1 d .
H4 H 0.6922 0.7497 0.4814 0.044 Uiso 1 1 calc R
C5 C 0.6346(2) 0.7472(5) 0.6488(2) 0.0256(5) Uani 1 1 d .
C6 C 0.7547(3) 0.7083(3) 0.7341(2) 0.0244(6) Uani 1 1 d .
C7 C 0.8777(3) 0.6667(4) 0.9107(3) 0.0256(6) Uani 1 1 d .
C8 C 0.9348(3) 0.6418(4) 1.0426(3) 0.0248(6) Uani 1 1 d .
C9 C 1.0642(3) 0.6822(4) 1.0829(3) 0.0305(7) Uani 1 1 d .
H9 H 1.1123 0.7249 1.0257 0.037 Uiso 1 1 calc R
C10 C 1.1226(3) 0.6594(4) 1.2077(3) 0.0345(7) Uani 1 1 d .
H10 H 1.2087 0.6862 1.2355 0.041 Uiso 1 1 calc R
C11 C 1.0472(3) 0.5958(4) 1.2872(3) 0.0297(7) Uani 1 1 d .
C12 C 0.9198(3) 0.5538(4) 1.2472(3) 0.0300(7) Uani 1 1 d .
C13 C 0.8597(3) 0.5735(4) 1.1252(3) 0.0294(6) Uani 1 1 d .
H13 H 0.7739 0.5433 1.0987 0.035 Uiso 1 1 calc R
C14 C 0.9747(3) 0.4708(5) 1.4463(3) 0.0435(8) Uani 1 1 d .
H14A H 0.9561 0.5147 1.5250 0.052 Uiso 1 1 calc R
H14B H 0.9947 0.3426 1.4549 0.052 Uiso 1 1 calc R
C15 C 0.2212(4) 0.4693(6) 0.7195(4) 0.0582(10) Uani 1 1 d .
H15A H 0.2306 0.5459 0.6504 0.087 Uiso 1 1 calc R
H15B H 0.1555 0.3810 0.6923 0.087 Uiso 1 1 calc R
H15C H 0.3008 0.4086 0.7500 0.087 Uiso 1 1 calc R

loop_
_atom_site_aniso_label
_atom_site_aniso_U_11
_atom_site_aniso_U_22
_atom_site_aniso_U_33
_atom_site_aniso_U_23
_atom_site_aniso_U_13
_atom_site_aniso_U_12
Cu1 0.02204(15) 0.0445(2) 0.01953(15) -0.0006(2) 0.00640(11) 0.0003(2)
S1 0.0264(3) 0.0255(4) 0.0238(3) -0.0001(4) 0.0094(2) 0.0042(4)
O1 0.0405(13) 0.0768(17) 0.0316(13) 0.0144(12) 0.0133(10) -0.0041(13)
O2 0.0460(14) 0.0582(14) 0.0254(12) 0.0012(10) 0.0043(10) 0.0016(11)
O3 0.0226(8) 0.0430(11) 0.0243(8) -0.0002(13) 0.0047(7) 0.0019(13)
O4 0.0246(9) 0.0514(15) 0.0222(8) 0.0010(12) 0.0044(7) 0.0029(13)
O5 0.0501(15) 0.0304(12) 0.0586(17) 0.0100(12) 0.0333(13) 0.0045(12)
O6 0.0531(16) 0.0326(13) 0.0352(12) -0.0047(10) 0.0151(11) 0.0116(11)
O7 0.0230(13) 0.171(4) 0.087(2) -0.080(2) 0.0069(15) -0.0086(17)
N1 0.0282(11) 0.0253(13) 0.0232(10) -0.0002(12) 0.0035(9) 0.0019(12)
N2 0.0255(10) 0.0252(15) 0.0204(10) 0.0002(9) 0.0069(8) -0.0020(9)
N3 0.0298(13) 0.0449(15) 0.0207(12) -0.0011(10) 0.0081(10) -0.0034(10)
N4 0.0252(13) 0.0456(15) 0.0266(13) -0.0001(11) 0.0087(11) 0.0013(11)
C1 0.0321(16) 0.046(2) 0.0319(16) 0.0027(13) 0.0035(13) 0.0031(13)
C2 0.043(2) 0.051(2) 0.0369(18) 0.0096(14) -0.0077(16) 0.0008(15)
C3 0.057(2) 0.052(3) 0.0198(14) 0.0057(13) -0.0009(14) -0.0013(16)
C4 0.0448(15) 0.0462(18) 0.0209(12) 0.0041(18) 0.0102(11) -0.002(2)
C5 0.0318(12) 0.0222(12) 0.0228(11) 0.0022(17) 0.0052(10) -0.0034(18)
C6 0.0313(13) 0.0225(17) 0.0215(12) 0.0003(11) 0.0100(10) -0.0044(11)
C7 0.0292(15) 0.0212(13) 0.0285(15) -0.0001(11) 0.0111(12) -0.0040(11)
C8 0.0257(14) 0.0227(14) 0.0268(15) -0.0005(12) 0.0067(12) 0.0023(11)
C9 0.0284(14) 0.0346(17) 0.0301(15) -0.0004(12) 0.0100(12) -0.0033(12)
C10 0.0247(15) 0.0451(18) 0.0326(16) -0.0039(14) 0.0022(13) 0.0005(13)
C11 0.0329(16) 0.0324(17) 0.0228(15) 0.0000(12) 0.0029(12) 0.0045(13)
C12 0.0293(15) 0.0358(17) 0.0271(15) 0.0062(13) 0.0106(13) 0.0021(13)
C13 0.0213(14) 0.0377(16) 0.0292(16) 0.0021(13) 0.0045(12) -0.0020(13)
C14 0.058(2) 0.048(2) 0.0279(16) 0.0057(15) 0.0175(16) 0.0094(18)
C15 0.056(2) 0.058(3) 0.058(3) 0.003(2) 0.005(2) 0.000(2)

loop_
_atom_type_symbol
_atom_type_description
_atom_type_scat_dispersion_real
_atom_type_scat_dispersion_imag
_atom_type_scat_source
C C 0.0033 0.0016 'International Tables Vol C Tables 4.2.6.8 and 6.1.1.4'
H H 0.0000 0.0000 'International Tables Vol C Tables 4.2.6.8 and 6.1.1.4'
Cu Cu 0.3201 1.2651 'International Tables Vol C Tables 4.2.6.8 and 6.1.1.4'
N N 0.0061 0.0033 'International Tables Vol C Tables 4.2.6.8 and 6.1.1.4'
O O 0.0106 0.0060 'International Tables Vol C Tables 4.2.6.8 and 6.1.1.4'
S S 0.1246 0.1234 'International Tables Vol C Tables 4.2.6.8 and 6.1.1.4'

loop_
_geom_angle_atom_site_label_1
_geom_angle_atom_site_label_2
_geom_angle_atom_site_label_3
_geom_angle
_geom_angle_site_symmetry_1
_geom_angle_site_symmetry_3
O3 Cu1 S1 36.03(5) . .
O3 Cu1 O5 95.18(10) . 2_657
O3 Cu1 N2 172.99(11) . .
O4 Cu1 S1 35.42(5) . .
O4 Cu1 O3 71.44(7) . .
O4 Cu1 O5 97.88(10) . 2_657
O4 Cu1 N1 169.56(8) . .
O4 Cu1 N2 106.97(8) . .
O5 Cu1 S1 98.35(6) 2_657 .
N1 Cu1 S1 134.24(6) . .
N1 Cu1 O3 98.24(8) . .
N1 Cu1 O5 84.38(10) . 2_657
N1 Cu1 N2 83.07(9) . .
N2 Cu1 S1 141.93(6) . .
N2 Cu1 O5 91.80(8) . 2_657
O3 S1 Cu1 50.77(6) . .
O4 S1 Cu1 49.67(7) . .
O4 S1 O3 100.44(9) . .
O5 S1 Cu1 124.58(11) . .
O5 S1 O3 111.20(15) . .
O5 S1 O4 111.93(16) . .
O5 S1 O6 111.09(12) . .
O6 S1 Cu1 124.32(12) . .
O6 S1 O3 110.83(15) . .
O6 S1 O4 110.91(15) . .
C12 O1 C14 103.8(2) . .
C11 O2 C14 104.9(2) . .
S1 O3 Cu1 93.20(8) . .
S1 O4 Cu1 94.91(9) . .
S1 O5 Cu1 140.19(14) . 2_647
C1 N1 Cu1 126.43(19) . .
C5 N1 Cu1 114.77(16) . .
C5 N1 C1 118.8(2) . .
C6 N2 Cu1 109.81(17) . .
C7 N2 Cu1 145.99(19) . .
C7 N2 C6 104.0(2) . .
C6 N3 N4 102.8(2) . .
C7 N4 N3 111.2(2) . .
N1 C1 C2 121.2(3) . .
C3 C2 C1 120.2(3) . .
C2 C3 C4 119.4(3) . .
C5 C4 C3 118.2(3) . .
N1 C5 C4 122.1(2) . .
N1 C5 C6 113.2(2) . .
C4 C5 C6 124.7(2) . .
N2 C6 C5 119.1(2) . .
N3 C6 N2 114.0(2) . .
N3 C6 C5 126.9(2) . .
N2 C7 N4 108.0(2) . .
N2 C7 C8 128.4(2) . .
N4 C7 C8 123.5(3) . .
C9 C8 C7 119.2(3) . .
C9 C8 C13 121.3(3) . .
C13 C8 C7 119.5(2) . .
C10 C9 C8 121.0(3) . .
C11 C10 C9 116.8(3) . .
C10 C11 O2 128.4(3) . .
C10 C11 C12 122.2(3) . .
C12 C11 O2 109.4(3) . .
C11 C12 O1 110.0(2) . .
C13 C12 O1 127.5(3) . .
C13 C12 C11 122.5(3) . .
C12 C13 C8 116.1(3) . .
O2 C14 O1 107.9(2) . .

loop_
_geom_bond_atom_site_label_1
_geom_bond_atom_site_label_2
_geom_bond_distance
_geom_bond_site_symmetry_2
Cu1 S1 2.5772(8) .
Cu1 O3 1.9995(17) .
Cu1 O4 1.9720(18) .
Cu1 O5 2.399(3) 2_657
Cu1 N1 1.997(2) .
Cu1 N2 2.009(2) .
S1 O3 1.5181(17) .
S1 O4 1.4991(18) .
S1 O5 1.446(3) .
S1 O6 1.447(3) .
O1 C12 1.384(3) .
O1 C14 1.441(4) .
O2 C11 1.383(3) .
O2 C14 1.415(4) .
O5 Cu1 2.399(3) 2_647
O7 C15 1.358(4) .
N1 C1 1.343(4) .
N1 C5 1.340(3) .
N2 C6 1.374(3) .
N2 C7 1.337(3) .
N3 N4 1.363(3) .
N3 C6 1.307(3) .
N4 C7 1.344(3) .
C1 C2 1.382(4) .
C2 C3 1.344(5) .
C3 C4 1.390(4) .
C4 C5 1.384(3) .
C5 C6 1.460(3) .
C7 C8 1.463(4) .
C8 C9 1.395(4) .
C8 C13 1.400(4) .
C9 C10 1.395(4) .
C10 C11 1.365(4) .
C11 C12 1.378(4) .
C12 C13 1.370(4) .
